data_4127862
loop_
_publ_author_name
'Yamamoto, Kensuke'
'Mohara, Yusei'
'Mutoh, Yuichiro'
'Saito, Shinichi'

_publ_section_title
;
 Ruthenium-Catalyzed (<i>Z</i>)-Selective Hydroboration of Terminal
 Alkynes with Naphthalene-1,8-diaminatoborane.
;
_journal_issue 43
_journal_name_full 'Journal of the American Chemical Society'
_journal_page_first 17042
_journal_page_last 17047
_journal_paper_doi 10.1021/jacs.9b06910
_journal_volume 141
_journal_year 2019
_chemical_formula_sum 'C48 H66 Cl N2 O P Ru'
_chemical_formula_weight 854.51
_space_group_crystal_system monoclinic
_space_group_IT_number 14
_space_group_name_Hall '-P 2ybc'
_space_group_name_H-M_alt 'P 1 21/c 1'
_symmetry_cell_setting monoclinic
_symmetry_space_group_name_Hall '-P 2ybc'
_symmetry_space_group_name_H-M 'P 1 21/c 1'
_atom_sites_solution_hydrogens geom
_audit_creation_method SHELXL-2018/1
_cell_angle_alpha 90
_cell_angle_beta 113.124(2)
_cell_angle_gamma 90
_cell_formula_units_Z 4
_cell_length_a 11.8197(18)
_cell_length_b 31.293(5)
_cell_length_c 13.219(2)
_cell_measurement_reflns_used 9993
_cell_measurement_temperature 100(2)
_cell_measurement_theta_max 28.18
_cell_measurement_theta_min 2.36
_cell_volume 4496.5(12)
_computing_cell_refinement 'Bruker SAINT'
_computing_data_collection 'Bruker APEX2'
_computing_data_reduction 'Bruker SAINT'
_computing_molecular_graphics 'Yadokari-XG 2009 (Wakita Nemoto et al., 2009)'
_computing_publication_material 'Yadokari-XG 2009 (Wakita,Nemoto et al., 2009)'
_computing_structure_refinement 'SHELXL-2018/1 (Sheldrick, 2018)'
_computing_structure_solution 'SHELXT (Sheldrick, 2015)'
_diffrn_ambient_temperature 100(2)
_diffrn_measured_fraction_theta_full 0.998
_diffrn_measured_fraction_theta_max 0.976
_diffrn_measurement_device_type 'Bruker APEX-II CCD'
_diffrn_measurement_method '\f and \w scans'
_diffrn_radiation_type MoK\a
_diffrn_radiation_wavelength 0.71073
_diffrn_reflns_av_R_equivalents 0.0355
_diffrn_reflns_av_unetI/netI 0.0508
_diffrn_reflns_Laue_measured_fraction_full 0.998
_diffrn_reflns_Laue_measured_fraction_max 0.976
_diffrn_reflns_limit_h_max 8
_diffrn_reflns_limit_h_min -15
_diffrn_reflns_limit_k_max 39
_diffrn_reflns_limit_k_min -40
_diffrn_reflns_limit_l_max 16
_diffrn_reflns_limit_l_min -17
_diffrn_reflns_number 24189
_diffrn_reflns_point_group_measured_fraction_full 0.998
_diffrn_reflns_point_group_measured_fraction_max 0.976
_diffrn_reflns_theta_full 25.242
_diffrn_reflns_theta_max 27.499
_diffrn_reflns_theta_min 1.797
_exptl_absorpt_coefficient_mu 0.480
_exptl_absorpt_correction_T_max 0.914
_exptl_absorpt_correction_T_min 0.875
_exptl_absorpt_correction_type multi-scan
_exptl_absorpt_process_details 'SADABS 2016/2'
_exptl_crystal_colour red
_exptl_crystal_density_diffrn 1.262
_exptl_crystal_description prism
_exptl_crystal_F_000 1808
_exptl_crystal_size_max 0.283
_exptl_crystal_size_mid 0.257
_exptl_crystal_size_min 0.193
_refine_diff_density_max 1.526
_refine_diff_density_min -1.183
_refine_diff_density_rms 0.084
_refine_ls_extinction_method none
_refine_ls_goodness_of_fit_ref 1.144
_refine_ls_hydrogen_treatment constr
_refine_ls_matrix_type full
_refine_ls_number_parameters 550
_refine_ls_number_reflns 10085
_refine_ls_number_restraints 72
_refine_ls_restrained_S_all 1.141
_refine_ls_R_factor_all 0.0630
_refine_ls_R_factor_gt 0.0528
_refine_ls_shift/su_max 0.002
_refine_ls_shift/su_mean 0.000
_refine_ls_structure_factor_coef Fsqd
_refine_ls_weighting_details 'w=1/[\s^2^(Fo^2^)+(0.0162P)^2^+10.2941P] where P=(Fo^2^+2Fc^2^)/3'
_refine_ls_weighting_scheme calc
_refine_ls_wR_factor_gt 0.1068
_refine_ls_wR_factor_ref 0.1105
_reflns_Friedel_coverage 0.000
_reflns_number_gt 8584
_reflns_number_total 10085
_reflns_threshold_expression 'I > 2\s(I)'
_cod_data_source_file ja9b06910_si_002.cif
_cod_data_source_block KY3511
_cod_original_cell_volume 4496.7(12)
_cod_original_sg_symbol_H-M P2(1)/c
_cod_database_code 4127862
_shelx_shelxl_version_number 2018/1
_shelx_space_group_comment
;
The symmetry employed for this shelxl refinement is uniquely defined
by the following loop, which should always be used as a source of
symmetry information in preference to the above space-group names.
They are only intended as comments.
;
_shelx_estimated_absorpt_t_min 0.877
_shelx_estimated_absorpt_t_max 0.914

loop_
_space_group_symop_operation_xyz
'x, y, z'
'-x, y+1/2, -z+1/2'
'-x, -y, -z'
'x, -y-1/2, z-1/2'

loop_
_atom_site_label
_atom_site_type_symbol
_atom_site_fract_x
_atom_site_fract_y
_atom_site_fract_z
_atom_site_U_iso_or_equiv
_atom_site_adp_type
_atom_site_occupancy
_atom_site_site_symmetry_order
_atom_site_calc_flag
_atom_site_refinement_flags_posn
_atom_site_refinement_flags_adp
_atom_site_refinement_flags_occupancy
_atom_site_disorder_assembly
_atom_site_disorder_group
Ru1 Ru 0.68306(2) 0.36157(2) 0.30398(2) 0.01708(7) Uani 1 1 d . . . . .
C1 C 0.7690(3) 0.40237(12) 0.2680(3) 0.0266(8) Uani 1 1 d . . . . .
O1 O 0.8245(3) 0.42865(9) 0.2462(2) 0.0444(7) Uani 1 1 d . . . . .
Cl1 Cl 0.60153(8) 0.30000(3) 0.36458(7) 0.02613(18) Uani 1 1 d . . . . .
C2 C 0.6425(3) 0.32572(11) 0.1596(3) 0.0220(7) Uani 1 1 d . . . . .
P1 P 0.75510(7) 0.39045(2) 0.48746(7) 0.01702(17) Uani 1 1 d . . . . .
N1 N 0.7313(3) 0.30158(10) 0.1477(3) 0.0309(7) Uani 1 1 d . . . . .
N2 N 0.5361(3) 0.31493(10) 0.0764(3) 0.0299(7) Uani 1 1 d . . . . .
C3 C 0.6862(4) 0.27109(17) 0.0550(4) 0.0533(14) Uani 1 1 d . . . . .
H1 H 0.695073 0.241187 0.081463 0.064 Uiso 1 1 calc R U . . .
H2 H 0.730103 0.274648 0.005404 0.064 Uiso 1 1 calc R U . . .
C4 C 0.5515(3) 0.28365(14) -0.0017(3) 0.0398(10) Uani 1 1 d . . . . .
H3 H 0.534410 0.296913 -0.074208 0.048 Uiso 1 1 calc R U . . .
H4 H 0.496958 0.258627 -0.011627 0.048 Uiso 1 1 calc R U . . .
C5 C 0.8626(3) 0.30510(12) 0.2087(3) 0.0281(8) Uani 1 1 d . . . . .
C6 C 0.9232(3) 0.27575(12) 0.2924(3) 0.0311(8) Uani 1 1 d . . . . .
C7 C 1.0515(4) 0.27713(14) 0.3384(3) 0.0397(10) Uani 1 1 d . . . . .
H5 H 1.094773 0.257690 0.395812 0.048 Uiso 1 1 calc R U . . .
C8 C 1.1172(4) 0.30536(17) 0.3042(4) 0.0496(12) Uani 1 1 d . . . . .
C9 C 1.0549(4) 0.33403(16) 0.2223(4) 0.0489(12) Uani 1 1 d . . . . .
H6 H 1.100482 0.354191 0.199787 0.059 Uiso 1 1 calc R U . . .
C10 C 0.9258(4) 0.33434(14) 0.1711(3) 0.0367(9) Uani 1 1 d . . . . .
C11 C 0.8564(4) 0.24247(13) 0.3280(4) 0.0440(11) Uani 1 1 d . . . . .
H7 H 0.776699 0.253779 0.321876 0.066 Uiso 1 1 calc R U . . .
H8 H 0.905243 0.234539 0.404545 0.066 Uiso 1 1 calc R U . . .
H9 H 0.843459 0.217210 0.280911 0.066 Uiso 1 1 calc R U . . .
C12 C 1.2576(4) 0.3042(3) 0.3517(5) 0.091(2) Uani 1 1 d . . . . .
H10 H 1.288999 0.304356 0.432168 0.136 Uiso 1 1 calc R U . . .
H11 H 1.288655 0.329301 0.326367 0.136 Uiso 1 1 calc R U . . .
H12 H 1.285162 0.278181 0.326869 0.136 Uiso 1 1 calc R U . . .
C13 C 0.8601(4) 0.36329(17) 0.0739(4) 0.0525(12) Uani 1 1 d . . . . .
H13 H 0.846536 0.347939 0.005477 0.079 Uiso 1 1 calc R U . . .
H14 H 0.910479 0.388688 0.078780 0.079 Uiso 1 1 calc R U . . .
H15 H 0.780684 0.371988 0.074453 0.079 Uiso 1 1 calc R U . . .
C14 C 0.4184(3) 0.33570(11) 0.0418(3) 0.0248(7) Uani 1 1 d . . . . .
C15 C 0.3989(3) 0.37383(12) -0.0175(3) 0.0264(8) Uani 1 1 d . . . . .
C16 C 0.2809(3) 0.39121(13) -0.0584(3) 0.0317(8) Uani 1 1 d . . . . .
H16 H 0.266878 0.417508 -0.097298 0.038 Uiso 1 1 calc R U . . .
C17 C 0.1839(3) 0.37160(13) -0.0443(3) 0.0326(9) Uani 1 1 d . . . . .
C18 C 0.2054(3) 0.33323(13) 0.0131(3) 0.0321(9) Uani 1 1 d . . . . .
H17 H 0.138792 0.319399 0.022845 0.038 Uiso 1 1 calc R U . . .
C19 C 0.3217(3) 0.31435(12) 0.0570(3) 0.0303(8) Uani 1 1 d . . . . .
C20 C 0.3410(4) 0.27234(13) 0.1169(4) 0.0447(11) Uani 1 1 d . . . . .
H18 H 0.266131 0.264559 0.127484 0.067 Uiso 1 1 calc R U . . .
H19 H 0.409699 0.274939 0.188626 0.067 Uiso 1 1 calc R U . . .
H20 H 0.359854 0.250160 0.073478 0.067 Uiso 1 1 calc R U . . .
C21 C 0.5024(4) 0.39584(14) -0.0346(3) 0.0383(9) Uani 1 1 d . . . . .
H21 H 0.469074 0.417534 -0.092180 0.057 Uiso 1 1 calc R U . . .
H22 H 0.549688 0.374844 -0.056862 0.057 Uiso 1 1 calc R U . . .
H23 H 0.556216 0.409564 0.034152 0.057 Uiso 1 1 calc R U . . .
C22 C 0.0568(4) 0.39135(16) -0.0897(4) 0.0478(12) Uani 1 1 d . . . . .
H24 H 0.045088 0.408195 -0.032070 0.072 Uiso 1 1 calc R U . . .
H25 H -0.005256 0.368679 -0.114490 0.072 Uiso 1 1 calc R U . . .
H26 H 0.048416 0.409956 -0.151857 0.072 Uiso 1 1 calc R U . . .
C23 C 0.5340(3) 0.39833(10) 0.2464(3) 0.0216(7) Uani 1 1 d . . . . .
H27 H 0.462676 0.384878 0.247979 0.026 Uiso 1 1 calc R U . . .
C24 C 0.5133(4) 0.43798(12) 0.2060(3) 0.0319(8) Uani 1 1 d . . . . .
H71 H 0.583269 0.452550 0.204805 0.04(3) Uiso 0.801(13) 1 calc R . P A 1
H72 H 0.572858 0.454761 0.192455 0.08(19) Uiso 0.199(13) 1 calc R . P A 2
C25A C 0.4005(6) 0.4617(2) 0.1641(5) 0.0278(15) Uani 0.801(13) 1 d . . P A 1
C26A C 0.3894(6) 0.49906(19) 0.1017(8) 0.060(2) Uani 0.801(13) 1 d . . P A 1
H28 H 0.458560 0.508823 0.088612 0.072 Uiso 0.801(13) 1 calc R U P A 1
C27A C 0.2812(6) 0.5219(2) 0.0591(9) 0.077(3) Uani 0.801(13) 1 d . . P A 1
H29 H 0.275744 0.546463 0.015136 0.093 Uiso 0.801(13) 1 calc R U P A 1
C28A C 0.1805(6) 0.5092(2) 0.0801(7) 0.053(2) Uani 0.801(13) 1 d . . P A 1
H30 H 0.107204 0.525736 0.054331 0.063 Uiso 0.801(13) 1 calc R U P A 1
C29A C 0.1881(6) 0.4726(2) 0.1384(5) 0.0407(16) Uani 0.801(13) 1 d . . P A 1
H31 H 0.118702 0.463208 0.151553 0.049 Uiso 0.801(13) 1 calc R U P A 1
C30A C 0.2964(7) 0.4488(3) 0.1787(5) 0.0377(18) Uani 0.801(13) 1 d . . P A 1
H32 H 0.298538 0.423070 0.217419 0.045 Uiso 0.801(13) 1 calc R U P A 1
C25B C 0.366(4) 0.4554(10) 0.181(3) 0.037(6) Uani 0.199(13) 1 d . U P A 2
C26B C 0.359(3) 0.4992(7) 0.159(2) 0.048(6) Uani 0.199(13) 1 d . U P A 2
H33 H 0.431160 0.514576 0.166061 0.057 Uiso 0.199(13) 1 calc R U P A 2
C27B C 0.247(3) 0.5202(8) 0.127(3) 0.053(6) Uani 0.199(13) 1 d . U P A 2
H34 H 0.240758 0.549332 0.105173 0.063 Uiso 0.199(13) 1 calc R U P A 2
C28B C 0.146(3) 0.4984(9) 0.126(2) 0.050(6) Uani 0.199(13) 1 d . U P A 2
H35 H 0.069902 0.513084 0.107898 0.060 Uiso 0.199(13) 1 calc R U P A 2
C29B C 0.154(3) 0.4544(9) 0.152(2) 0.046(5) Uani 0.199(13) 1 d . U P A 2
H36 H 0.082346 0.438868 0.146803 0.056 Uiso 0.199(13) 1 calc R U P A 2
C30B C 0.267(3) 0.4345(9) 0.186(3) 0.042(6) Uani 0.199(13) 1 d . U P A 2
H37 H 0.275775 0.405989 0.213038 0.051 Uiso 0.199(13) 1 calc R U P A 2
C31 C 0.9126(3) 0.37012(9) 0.5686(3) 0.0179(6) Uani 1 1 d . . . . .
H38 H 0.938773 0.382212 0.644374 0.021 Uiso 1 1 calc R U . . .
C32 C 0.9207(3) 0.32137(10) 0.5801(3) 0.0258(8) Uani 1 1 d . . . . .
H39 H 0.899849 0.308255 0.506785 0.031 Uiso 1 1 calc R U . . .
H40 H 0.860383 0.311158 0.609524 0.031 Uiso 1 1 calc R U . . .
C33 C 1.0504(3) 0.30753(12) 0.6572(3) 0.0309(8) Uani 1 1 d . . . . .
H41 H 1.066245 0.317416 0.732736 0.037 Uiso 1 1 calc R U . . .
H42 H 1.054849 0.275932 0.658624 0.037 Uiso 1 1 calc R U . . .
C34 C 1.1500(3) 0.32515(11) 0.6228(3) 0.0302(8) Uani 1 1 d . . . . .
H43 H 1.231829 0.318678 0.680612 0.036 Uiso 1 1 calc R U . . .
H44 H 1.144408 0.310963 0.554103 0.036 Uiso 1 1 calc R U . . .
C35 C 1.1370(3) 0.37321(12) 0.6046(4) 0.0367(10) Uani 1 1 d . . . . .
H45 H 1.198344 0.383313 0.576147 0.044 Uiso 1 1 calc R U . . .
H46 H 1.153800 0.387727 0.675571 0.044 Uiso 1 1 calc R U . . .
C36 C 1.0075(3) 0.38487(11) 0.5227(3) 0.0302(8) Uani 1 1 d . . . . .
H47 H 0.990678 0.370807 0.451125 0.036 Uiso 1 1 calc R U . . .
H48 H 1.001259 0.416166 0.510754 0.036 Uiso 1 1 calc R U . . .
C37 C 0.6697(3) 0.37346(11) 0.5724(3) 0.0221(7) Uani 1 1 d . . . . .
H49 H 0.680006 0.341725 0.578629 0.027 Uiso 1 1 calc R U . . .
C38 C 0.7168(3) 0.38914(13) 0.6894(3) 0.0332(9) Uani 1 1 d . . . . .
H50 H 0.703519 0.420368 0.689725 0.040 Uiso 1 1 calc R U . . .
H51 H 0.806395 0.383725 0.725257 0.040 Uiso 1 1 calc R U . . .
C39 C 0.6514(3) 0.36674(14) 0.7549(3) 0.0365(9) Uani 1 1 d . . . . .
H52 H 0.670768 0.335830 0.760257 0.044 Uiso 1 1 calc R U . . .
H53 H 0.681939 0.378548 0.830379 0.044 Uiso 1 1 calc R U . . .
C40 C 0.5120(3) 0.37296(15) 0.6993(3) 0.0390(10) Uani 1 1 d . . . . .
H54 H 0.471450 0.356389 0.739471 0.047 Uiso 1 1 calc R U . . .
H55 H 0.491957 0.403521 0.702380 0.047 Uiso 1 1 calc R U . . .
C41 C 0.4637(3) 0.35840(15) 0.5805(3) 0.0382(9) Uani 1 1 d . . . . .
H56 H 0.374510 0.364587 0.545126 0.046 Uiso 1 1 calc R U . . .
H57 H 0.474679 0.327106 0.578170 0.046 Uiso 1 1 calc R U . . .
C42 C 0.5296(3) 0.38054(12) 0.5155(3) 0.0278(8) Uani 1 1 d . . . . .
H58 H 0.511465 0.411537 0.510529 0.033 Uiso 1 1 calc R U . . .
H59 H 0.499038 0.368867 0.439826 0.033 Uiso 1 1 calc R U . . .
C43 C 0.7785(3) 0.44953(10) 0.5010(3) 0.0268(8) Uani 1 1 d . . . . .
H60 H 0.810169 0.457672 0.443748 0.032 Uiso 1 1 calc R U . . .
C44 C 0.8730(4) 0.46733(11) 0.6097(3) 0.0329(9) Uani 1 1 d . . . . .
H61 H 0.952217 0.452142 0.629249 0.040 Uiso 1 1 calc R U . . .
H62 H 0.843509 0.462536 0.669270 0.040 Uiso 1 1 calc R U . . .
C45 C 0.8920(5) 0.51540(12) 0.5984(4) 0.0490(12) Uani 1 1 d . . . . .
H63 H 0.950400 0.526601 0.669947 0.059 Uiso 1 1 calc R U . . .
H64 H 0.928943 0.519740 0.543738 0.059 Uiso 1 1 calc R U . . .
C46 C 0.7732(5) 0.54020(12) 0.5632(4) 0.0497(13) Uani 1 1 d . . . . .
H65 H 0.788815 0.570503 0.551504 0.060 Uiso 1 1 calc R U . . .
H66 H 0.741521 0.539065 0.622278 0.060 Uiso 1 1 calc R U . . .
C47 C 0.6764(5) 0.52195(13) 0.4571(4) 0.0533(14) Uani 1 1 d . . . . .
H67 H 0.703783 0.526028 0.395885 0.064 Uiso 1 1 calc R U . . .
H68 H 0.597790 0.537434 0.438532 0.064 Uiso 1 1 calc R U . . .
C48 C 0.6567(4) 0.47413(11) 0.4707(3) 0.0336(9) Uani 1 1 d . . . . .
H69 H 0.594785 0.462658 0.401235 0.040 Uiso 1 1 calc R U . . .
H70 H 0.625113 0.470159 0.529222 0.040 Uiso 1 1 calc R U . . .

loop_
_atom_site_aniso_label
_atom_site_aniso_U_11
_atom_site_aniso_U_22
_atom_site_aniso_U_33
_atom_site_aniso_U_23
_atom_site_aniso_U_13
_atom_site_aniso_U_12
Ru1 0.01526(12) 0.01835(12) 0.01926(13) -0.00028(11) 0.00852(10) 0.00001(10)
C1 0.0274(19) 0.0357(19) 0.0169(18) -0.0054(15) 0.0088(15) -0.0054(15)
O1 0.0501(18) 0.0512(18) 0.0361(17) -0.0001(14) 0.0216(15) -0.0242(15)
Cl1 0.0261(4) 0.0208(4) 0.0305(5) 0.0040(3) 0.0100(4) -0.0010(3)
C2 0.0153(16) 0.0297(17) 0.0216(18) -0.0021(14) 0.0080(14) 0.0021(13)
P1 0.0187(4) 0.0155(4) 0.0198(4) 0.0025(3) 0.0108(4) 0.0035(3)
N1 0.0144(14) 0.0442(18) 0.0269(17) -0.0177(14) 0.0005(13) 0.0053(13)
N2 0.0169(15) 0.0369(17) 0.0318(18) -0.0129(14) 0.0053(13) 0.0053(12)
C3 0.022(2) 0.076(3) 0.046(3) -0.040(2) -0.0033(19) 0.010(2)
C4 0.0218(19) 0.053(3) 0.035(2) -0.023(2) 0.0010(17) 0.0089(17)
C5 0.0155(16) 0.044(2) 0.0224(19) -0.0136(16) 0.0044(14) 0.0030(15)
C6 0.0253(19) 0.039(2) 0.0240(19) -0.0113(16) 0.0043(16) 0.0122(16)
C7 0.027(2) 0.056(3) 0.028(2) -0.0140(19) 0.0015(17) 0.0144(19)
C8 0.022(2) 0.084(4) 0.035(2) -0.022(2) 0.0027(19) 0.005(2)
C9 0.033(2) 0.073(3) 0.049(3) -0.015(2) 0.025(2) -0.014(2)
C10 0.029(2) 0.054(3) 0.029(2) -0.0067(19) 0.0132(18) 0.0009(18)
C11 0.046(3) 0.032(2) 0.053(3) -0.006(2) 0.017(2) 0.0100(18)
C12 0.019(2) 0.174(7) 0.069(4) -0.034(4) 0.005(3) 0.002(3)
C13 0.048(3) 0.083(4) 0.034(2) 0.010(2) 0.025(2) 0.003(3)
C14 0.0126(16) 0.0334(19) 0.0242(18) -0.0117(15) 0.0027(14) 0.0027(13)
C15 0.0202(17) 0.043(2) 0.0139(17) -0.0089(15) 0.0042(14) 0.0009(15)
C16 0.028(2) 0.042(2) 0.0217(19) -0.0016(16) 0.0067(16) 0.0096(16)
C17 0.0197(18) 0.051(2) 0.0227(19) -0.0095(17) 0.0041(15) 0.0084(16)
C18 0.0158(17) 0.046(2) 0.033(2) -0.0131(18) 0.0080(16) -0.0050(15)
C19 0.0211(18) 0.0331(19) 0.034(2) -0.0110(16) 0.0075(16) -0.0031(15)
C20 0.032(2) 0.035(2) 0.056(3) -0.004(2) 0.007(2) -0.0099(18)
C21 0.032(2) 0.057(3) 0.026(2) -0.0013(19) 0.0122(18) -0.0034(19)
C22 0.026(2) 0.076(3) 0.037(2) -0.002(2) 0.0078(19) 0.019(2)
C23 0.0230(17) 0.0226(16) 0.0180(17) -0.0019(13) 0.0067(14) 0.0059(13)
C24 0.041(2) 0.0263(18) 0.0200(19) -0.0023(15) 0.0028(17) 0.0072(16)
C25A 0.031(3) 0.023(3) 0.020(3) -0.004(2) 0.000(2) 0.009(2)
C26A 0.044(4) 0.034(3) 0.089(6) 0.023(3) 0.013(4) 0.010(3)
C27A 0.056(4) 0.038(3) 0.122(8) 0.037(4) 0.017(5) 0.018(3)
C28A 0.036(4) 0.038(3) 0.065(5) 0.002(3) -0.001(3) 0.023(3)
C29A 0.036(3) 0.050(4) 0.031(3) -0.003(3) 0.008(2) 0.017(3)
C30A 0.043(4) 0.045(4) 0.027(3) 0.012(3) 0.016(3) 0.024(3)
C25B 0.043(9) 0.027(8) 0.039(9) -0.003(7) 0.014(7) 0.017(8)
C26B 0.058(9) 0.032(7) 0.046(9) 0.001(7) 0.012(7) 0.010(7)
C27B 0.061(9) 0.031(7) 0.051(9) -0.002(7) 0.006(7) 0.020(7)
C28B 0.057(9) 0.034(8) 0.049(9) -0.009(7) 0.008(7) 0.023(7)
C29B 0.052(9) 0.036(8) 0.043(8) -0.008(7) 0.009(7) 0.019(7)
C30B 0.048(9) 0.032(8) 0.042(9) -0.005(7) 0.012(7) 0.020(7)
C31 0.0171(15) 0.0189(15) 0.0187(16) 0.0019(12) 0.0082(13) 0.0001(12)
C32 0.0181(17) 0.0178(16) 0.036(2) 0.0032(14) 0.0047(16) 0.0007(13)
C33 0.0218(18) 0.0285(18) 0.037(2) 0.0095(16) 0.0062(17) 0.0040(14)
C34 0.0228(18) 0.0326(19) 0.035(2) 0.0021(16) 0.0110(17) 0.0081(15)
C35 0.0258(19) 0.031(2) 0.061(3) 0.0090(19) 0.025(2) 0.0018(15)
C36 0.0266(19) 0.0270(18) 0.045(2) 0.0125(16) 0.0231(18) 0.0062(15)
C37 0.0180(16) 0.0271(17) 0.0251(18) 0.0088(14) 0.0126(14) 0.0055(13)
C38 0.0270(19) 0.045(2) 0.029(2) 0.0008(17) 0.0135(17) 0.0027(17)
C39 0.031(2) 0.057(3) 0.0224(19) 0.0096(18) 0.0119(16) 0.0066(19)
C40 0.029(2) 0.066(3) 0.028(2) 0.0072(19) 0.0174(18) 0.0032(19)
C41 0.0192(18) 0.062(3) 0.036(2) 0.006(2) 0.0140(17) 0.0040(18)
C42 0.0216(18) 0.042(2) 0.0239(19) 0.0074(16) 0.0137(15) 0.0109(15)
C43 0.043(2) 0.0149(15) 0.033(2) 0.0032(14) 0.0250(18) 0.0060(14)
C44 0.035(2) 0.0198(17) 0.047(2) -0.0067(16) 0.019(2) -0.0035(15)
C45 0.071(3) 0.0213(19) 0.073(3) -0.012(2) 0.047(3) -0.0117(19)
C46 0.098(4) 0.0180(18) 0.050(3) 0.0004(18) 0.048(3) 0.007(2)
C47 0.103(4) 0.028(2) 0.043(3) 0.0133(19) 0.045(3) 0.032(2)
C48 0.050(2) 0.0255(18) 0.024(2) 0.0029(15) 0.0135(18) 0.0185(17)

loop_
_atom_type_symbol
_atom_type_description
_atom_type_scat_dispersion_real
_atom_type_scat_dispersion_imag
_atom_type_scat_source
C C 0.0033 0.0016 'International Tables Vol C Tables 4.2.6.8 and 6.1.1.4'
H H 0.0000 0.0000 'International Tables Vol C Tables 4.2.6.8 and 6.1.1.4'
N N 0.0061 0.0033 'International Tables Vol C Tables 4.2.6.8 and 6.1.1.4'
O O 0.0106 0.0060 'International Tables Vol C Tables 4.2.6.8 and 6.1.1.4'
P P 0.1023 0.0942 'International Tables Vol C Tables 4.2.6.8 and 6.1.1.4'
Cl Cl 0.1484 0.1585 'International Tables Vol C Tables 4.2.6.8 and 6.1.1.4'
Ru Ru -1.2594 0.8363 'International Tables Vol C Tables 4.2.6.8 and 6.1.1.4'

loop_
_geom_angle_atom_site_label_1
_geom_angle_atom_site_label_2
_geom_angle_atom_site_label_3
_geom_angle
C1 Ru1 C23 89.75(15)
C1 Ru1 C2 95.14(14)
C23 Ru1 C2 96.27(13)
C1 Ru1 P1 89.25(11)
C23 Ru1 P1 94.48(10)
C2 Ru1 P1 168.40(9)
C1 Ru1 Cl1 169.95(12)
C23 Ru1 Cl1 100.30(10)
C2 Ru1 Cl1 84.11(9)
P1 Ru1 Cl1 89.69(3)
O1 C1 Ru1 179.2(3)
N2 C2 N1 106.4(3)
N2 C2 Ru1 133.0(2)
N1 C2 Ru1 119.6(2)
C31 P1 C37 102.26(14)
C31 P1 C43 101.91(16)
C37 P1 C43 108.69(15)
C31 P1 Ru1 109.29(10)
C37 P1 Ru1 116.11(12)
C43 P1 Ru1 116.64(12)
C2 N1 C5 127.3(3)
C2 N1 C3 114.4(3)
C5 N1 C3 118.1(3)
C2 N2 C14 128.5(3)
C2 N2 C4 113.7(3)
C14 N2 C4 116.4(3)
N1 C3 C4 102.1(3)
N1 C3 H1 111.4
C4 C3 H1 111.4
N1 C3 H2 111.4
C4 C3 H2 111.4
H1 C3 H2 109.2
N2 C4 C3 102.6(3)
N2 C4 H3 111.2
C3 C4 H3 111.2
N2 C4 H4 111.2
C3 C4 H4 111.2
H3 C4 H4 109.2
C10 C5 C6 122.3(3)
C10 C5 N1 117.4(3)
C6 C5 N1 119.7(3)
C7 C6 C5 117.1(4)
C7 C6 C11 120.2(4)
C5 C6 C11 122.6(3)
C8 C7 C6 122.5(4)
C8 C7 H5 118.7
C6 C7 H5 118.7
C7 C8 C9 119.0(4)
C7 C8 C12 121.1(5)
C9 C8 C12 119.9(5)
C8 C9 C10 121.9(4)
C8 C9 H6 119.1
C10 C9 H6 119.1
C5 C10 C9 117.2(4)
C5 C10 C13 121.9(4)
C9 C10 C13 120.7(4)
C6 C11 H7 109.5
C6 C11 H8 109.5
H7 C11 H8 109.5
C6 C11 H9 109.5
H7 C11 H9 109.5
H8 C11 H9 109.5
C8 C12 H10 109.5
C8 C12 H11 109.5
H10 C12 H11 109.5
C8 C12 H12 109.5
H10 C12 H12 109.5
H11 C12 H12 109.5
C10 C13 H13 109.5
C10 C13 H14 109.5
H13 C13 H14 109.5
C10 C13 H15 109.5
H13 C13 H15 109.5
H14 C13 H15 109.5
C15 C14 C19 121.6(3)
C15 C14 N2 119.3(3)
C19 C14 N2 118.7(3)
C16 C15 C14 118.0(3)
C16 C15 C21 121.0(4)
C14 C15 C21 120.9(3)
C17 C16 C15 122.3(4)
C17 C16 H16 118.9
C15 C16 H16 118.9
C16 C17 C18 118.4(3)
C16 C17 C22 120.9(4)
C18 C17 C22 120.6(4)
C17 C18 C19 122.1(3)
C17 C18 H17 118.9
C19 C18 H17 118.9
C18 C19 C14 117.6(4)
C18 C19 C20 120.6(3)
C14 C19 C20 121.8(3)
C19 C20 H18 109.5
C19 C20 H19 109.5
H18 C20 H19 109.5
C19 C20 H20 109.5
H18 C20 H20 109.5
H19 C20 H20 109.5
C15 C21 H21 109.5
C15 C21 H22 109.5
H21 C21 H22 109.5
C15 C21 H23 109.5
H21 C21 H23 109.5
H22 C21 H23 109.5
C17 C22 H24 109.5
C17 C22 H25 109.5
H24 C22 H25 109.5
C17 C22 H26 109.5
H24 C22 H26 109.5
H25 C22 H26 109.5
C24 C23 Ru1 133.4(3)
C24 C23 H27 113.3
Ru1 C23 H27 113.3
C23 C24 C25A 129.2(5)
C23 C24 C25B 112.4(13)
C23 C24 H71 115.4
C25A C24 H71 115.4
C23 C24 H72 123.8
C25B C24 H72 123.8
C30A C25A C26A 116.2(6)
C30A C25A C24 122.7(5)
C26A C25A C24 121.0(5)
C27A C26A C25A 121.9(6)
C27A C26A H28 119.0
C25A C26A H28 119.0
C26A C27A C28A 120.2(6)
C26A C27A H29 119.9
C28A C27A H29 119.9
C29A C28A C27A 119.0(6)
C29A C28A H30 120.5
C27A C28A H30 120.5
C28A C29A C30A 120.8(6)
C28A C29A H31 119.6
C30A C29A H31 119.6
C25A C30A C29A 121.8(6)
C25A C30A H32 119.1
C29A C30A H32 119.1
C30B C25B C26B 120(3)
C30B C25B C24 131(2)
C26B C25B C24 109(3)
C27B C26B C25B 120(3)
C27B C26B H33 120.1
C25B C26B H33 120.1
C28B C27B C26B 119(2)
C28B C27B H34 120.3
C26B C27B H34 120.3
C27B C28B C29B 120(3)
C27B C28B H35 119.8
C29B C28B H35 119.8
C30B C29B C28B 119(3)
C30B C29B H36 120.6
C28B C29B H36 120.6
C25B C30B C29B 120(3)
C25B C30B H37 119.8
C29B C30B H37 119.8
C32 C31 C36 108.1(3)
C32 C31 P1 114.1(2)
C36 C31 P1 112.9(2)
C32 C31 H38 107.1
C36 C31 H38 107.1
P1 C31 H38 107.1
C31 C32 C33 110.8(3)
C31 C32 H39 109.5
C33 C32 H39 109.5
C31 C32 H40 109.5
C33 C32 H40 109.5
H39 C32 H40 108.1
C34 C33 C32 112.8(3)
C34 C33 H41 109.0
C32 C33 H41 109.0
C34 C33 H42 109.0
C32 C33 H42 109.0
H41 C33 H42 107.8
C35 C34 C33 111.4(3)
C35 C34 H43 109.4
C33 C34 H43 109.4
C35 C34 H44 109.4
C33 C34 H44 109.4
H43 C34 H44 108.0
C34 C35 C36 111.0(3)
C34 C35 H45 109.4
C36 C35 H45 109.4
C34 C35 H46 109.4
C36 C35 H46 109.4
H45 C35 H46 108.0
C35 C36 C31 109.3(3)
C35 C36 H47 109.8
C31 C36 H47 109.8
C35 C36 H48 109.8
C31 C36 H48 109.8
H47 C36 H48 108.3
C38 C37 C42 110.4(3)
C38 C37 P1 117.2(2)
C42 C37 P1 113.4(2)
C38 C37 H49 104.8
C42 C37 H49 104.8
P1 C37 H49 104.8
C37 C38 C39 111.4(3)
C37 C38 H50 109.4
C39 C38 H50 109.4
C37 C38 H51 109.4
C39 C38 H51 109.4
H50 C38 H51 108.0
C40 C39 C38 110.9(3)
C40 C39 H52 109.5
C38 C39 H52 109.5
C40 C39 H53 109.5
C38 C39 H53 109.5
H52 C39 H53 108.0
C41 C40 C39 110.8(3)
C41 C40 H54 109.5
C39 C40 H54 109.5
C41 C40 H55 109.5
C39 C40 H55 109.5
H54 C40 H55 108.1
C40 C41 C42 112.2(3)
C40 C41 H56 109.2
C42 C41 H56 109.2
C40 C41 H57 109.2
C42 C41 H57 109.2
H56 C41 H57 107.9
C41 C42 C37 110.2(3)
C41 C42 H58 109.6
C37 C42 H58 109.6
C41 C42 H59 109.6
C37 C42 H59 109.6
H58 C42 H59 108.1
C44 C43 C48 108.9(3)
C44 C43 P1 118.3(2)
C48 C43 P1 112.4(3)
C44 C43 H60 105.4
C48 C43 H60 105.4
P1 C43 H60 105.4
C43 C44 C45 110.2(3)
C43 C44 H61 109.6
C45 C44 H61 109.6
C43 C44 H62 109.6
C45 C44 H62 109.6
H61 C44 H62 108.1
C46 C45 C44 112.3(4)
C46 C45 H63 109.1
C44 C45 H63 109.1
C46 C45 H64 109.1
C44 C45 H64 109.1
H63 C45 H64 107.9
C45 C46 C47 111.1(3)
C45 C46 H65 109.4
C47 C46 H65 109.4
C45 C46 H66 109.4
C47 C46 H66 109.4
H65 C46 H66 108.0
C46 C47 C48 110.4(3)
C46 C47 H67 109.6
C48 C47 H67 109.6
C46 C47 H68 109.6
C48 C47 H68 109.6
H67 C47 H68 108.1
C47 C48 C43 110.4(4)
C47 C48 H69 109.6
C43 C48 H69 109.6
C47 C48 H70 109.6
C43 C48 H70 109.6
H69 C48 H70 108.1

loop_
_geom_bond_atom_site_label_1
_geom_bond_atom_site_label_2
_geom_bond_distance
Ru1 C1 1.808(4)
Ru1 C23 1.988(3)
Ru1 C2 2.101(3)
Ru1 P1 2.4088(9)
Ru1 Cl1 2.4268(8)
C1 O1 1.157(4)
C2 N2 1.348(4)
C2 N1 1.352(4)
P1 C31 1.858(3)
P1 C37 1.859(3)
P1 C43 1.868(3)
N1 C5 1.445(4)
N1 C3 1.477(5)
N2 C14 1.438(4)
N2 C4 1.485(4)
C3 C4 1.520(5)
C3 H1 0.9900
C3 H2 0.9900
C4 H3 0.9900
C4 H4 0.9900
C5 C10 1.391(5)
C5 C6 1.399(5)
C6 C7 1.395(5)
C6 C11 1.490(6)
C7 C8 1.365(7)
C7 H5 0.9500
C8 C9 1.376(7)
C8 C12 1.526(6)
C9 C10 1.406(6)
C9 H6 0.9500
C10 C13 1.514(6)
C11 H7 0.9800
C11 H8 0.9800
C11 H9 0.9800
C12 H10 0.9800
C12 H11 0.9800
C12 H12 0.9800
C13 H13 0.9800
C13 H14 0.9800
C13 H15 0.9800
C14 C15 1.396(5)
C14 C19 1.404(5)
C15 C16 1.394(5)
C15 C21 1.496(5)
C16 C17 1.376(5)
C16 H16 0.9500
C17 C18 1.390(6)
C17 C22 1.513(5)
C18 C19 1.397(5)
C18 H17 0.9500
C19 C20 1.505(6)
C20 H18 0.9800
C20 H19 0.9800
C20 H20 0.9800
C21 H21 0.9800
C21 H22 0.9800
C21 H23 0.9800
C22 H24 0.9800
C22 H25 0.9800
C22 H26 0.9800
C23 C24 1.335(5)
C23 H27 0.9500
C24 C25A 1.434(7)
C24 C25B 1.73(4)
C24 H71 0.9500
C24 H72 0.9500
C25A C30A 1.379(8)
C25A C26A 1.407(8)
C26A C27A 1.378(8)
C26A H28 0.9500
C27A C28A 1.382(10)
C27A H29 0.9500
C28A C29A 1.364(9)
C28A H30 0.9500
C29A C30A 1.392(8)
C29A H31 0.9500
C30A H32 0.9500
C25B C30B 1.36(4)
C25B C26B 1.40(4)
C26B C27B 1.38(4)
C26B H33 0.9500
C27B C28B 1.38(5)
C27B H34 0.9500
C28B C29B 1.41(4)
C28B H35 0.9500
C29B C30B 1.38(4)
C29B H36 0.9500
C30B H37 0.9500
C31 C32 1.532(4)
C31 C36 1.541(4)
C31 H38 1.0000
C32 C33 1.533(5)
C32 H39 0.9900
C32 H40 0.9900
C33 C34 1.522(5)
C33 H41 0.9900
C33 H42 0.9900
C34 C35 1.521(5)
C34 H43 0.9900
C34 H44 0.9900
C35 C36 1.533(5)
C35 H45 0.9900
C35 H46 0.9900
C36 H47 0.9900
C36 H48 0.9900
C37 C38 1.505(5)
C37 C42 1.543(4)
C37 H49 1.0000
C38 C39 1.538(5)
C38 H50 0.9900
C38 H51 0.9900
C39 C40 1.530(5)
C39 H52 0.9900
C39 H53 0.9900
C40 C41 1.516(6)
C40 H54 0.9900
C40 H55 0.9900
C41 C42 1.533(5)
C41 H56 0.9900
C41 H57 0.9900
C42 H58 0.9900
C42 H59 0.9900
C43 C44 1.536(5)
C43 C48 1.540(5)
C43 H60 1.0000
C44 C45 1.537(5)
C44 H61 0.9900
C44 H62 0.9900
C45 C46 1.509(6)
C45 H63 0.9900
C45 H64 0.9900
C46 C47 1.530(7)
C46 H65 0.9900
C46 H66 0.9900
C47 C48 1.536(5)
C47 H67 0.9900
C47 H68 0.9900
C48 H69 0.9900
C48 H70 0.9900

loop_
_geom_torsion_atom_site_label_1
_geom_torsion_atom_site_label_2
_geom_torsion_atom_site_label_3
_geom_torsion_atom_site_label_4
_geom_torsion
N2 C2 N1 C5 172.0(4)
Ru1 C2 N1 C5 -17.9(5)
N2 C2 N1 C3 -2.4(5)
Ru1 C2 N1 C3 167.7(3)
N1 C2 N2 C14 -169.4(4)
Ru1 C2 N2 C14 22.4(6)
N1 C2 N2 C4 -3.6(4)
Ru1 C2 N2 C4 -171.8(3)
C2 N1 C3 C4 7.0(5)
C5 N1 C3 C4 -168.0(4)
C2 N2 C4 C3 7.7(5)
C14 N2 C4 C3 175.4(4)
N1 C3 C4 N2 -8.1(5)
C2 N1 C5 C10 -85.7(5)
C3 N1 C5 C10 88.6(5)
C2 N1 C5 C6 103.0(4)
C3 N1 C5 C6 -82.8(5)
C10 C5 C6 C7 0.7(5)
N1 C5 C6 C7 171.7(3)
C10 C5 C6 C11 -175.9(4)
N1 C5 C6 C11 -4.9(5)
C5 C6 C7 C8 -0.5(6)
C11 C6 C7 C8 176.1(4)
C6 C7 C8 C9 1.0(6)
C6 C7 C8 C12 -176.3(4)
C7 C8 C9 C10 -1.6(7)
C12 C8 C9 C10 175.7(4)
C6 C5 C10 C9 -1.3(6)
N1 C5 C10 C9 -172.5(3)
C6 C5 C10 C13 174.4(4)
N1 C5 C10 C13 3.3(5)
C8 C9 C10 C5 1.8(6)
C8 C9 C10 C13 -174.0(4)
C2 N2 C14 C15 76.0(5)
C4 N2 C14 C15 -89.5(4)
C2 N2 C14 C19 -111.7(4)
C4 N2 C14 C19 82.8(4)
C19 C14 C15 C16 2.2(5)
N2 C14 C15 C16 174.4(3)
C19 C14 C15 C21 -179.0(3)
N2 C14 C15 C21 -6.9(5)
C14 C15 C16 C17 -1.5(5)
C21 C15 C16 C17 179.7(3)
C15 C16 C17 C18 0.3(6)
C15 C16 C17 C22 179.9(3)
C16 C17 C18 C19 0.3(6)
C22 C17 C18 C19 -179.3(4)
C17 C18 C19 C14 0.3(5)
C17 C18 C19 C20 -178.8(4)
C15 C14 C19 C18 -1.7(5)
N2 C14 C19 C18 -173.8(3)
C15 C14 C19 C20 177.5(3)
N2 C14 C19 C20 5.3(5)
Ru1 C23 C24 C25A 178.7(4)
Ru1 C23 C24 C25B -173.9(12)
C23 C24 C25A C30A 12.6(9)
C23 C24 C25A C26A -165.0(6)
C30A C25A C26A C27A 1.0(11)
C24 C25A C26A C27A 178.8(7)
C25A C26A C27A C28A 2.2(14)
C26A C27A C28A C29A -3.5(14)
C27A C28A C29A C30A 1.7(11)
C26A C25A C30A C29A -2.9(10)
C24 C25A C30A C29A 179.3(6)
C28A C29A C30A C25A 1.6(10)
C23 C24 C25B C30B -7(4)
C23 C24 C25B C26B 169.1(18)
C30B C25B C26B C27B -9(5)
C24 C25B C26B C27B 174(2)
C25B C26B C27B C28B 6(4)
C26B C27B C28B C29B -3(4)
C27B C28B C29B C30B 5(4)
C26B C25B C30B C29B 11(5)
C24 C25B C30B C29B -174(3)
C28B C29B C30B C25B -8(5)
C37 P1 C31 C32 63.1(3)
C43 P1 C31 C32 175.5(2)
Ru1 P1 C31 C32 -60.5(2)
C37 P1 C31 C36 -173.0(2)
C43 P1 C31 C36 -60.6(3)
Ru1 P1 C31 C36 63.4(2)
C36 C31 C32 C33 59.1(4)
P1 C31 C32 C33 -174.4(2)
C31 C32 C33 C34 -54.4(4)
C32 C33 C34 C35 51.2(5)
C33 C34 C35 C36 -54.2(4)
C34 C35 C36 C31 60.5(4)
C32 C31 C36 C35 -62.4(4)
P1 C31 C36 C35 170.5(2)
C31 P1 C37 C38 57.9(3)
C43 P1 C37 C38 -49.3(3)
Ru1 P1 C37 C38 176.8(2)
C31 P1 C37 C42 -171.5(2)
C43 P1 C37 C42 81.2(3)
Ru1 P1 C37 C42 -52.6(3)
C42 C37 C38 C39 57.6(4)
P1 C37 C38 C39 -170.4(2)
C37 C38 C39 C40 -56.8(4)
C38 C39 C40 C41 54.6(5)
C39 C40 C41 C42 -55.0(5)
C40 C41 C42 C37 55.8(4)
C38 C37 C42 C41 -56.6(4)
P1 C37 C42 C41 169.5(3)
C31 P1 C43 C44 -34.6(3)
C37 P1 C43 C44 72.8(3)
Ru1 P1 C43 C44 -153.6(2)
C31 P1 C43 C48 -163.0(2)
C37 P1 C43 C48 -55.5(3)
Ru1 P1 C43 C48 78.1(3)
C48 C43 C44 C45 -58.2(4)
P1 C43 C44 C45 171.9(3)
C43 C44 C45 C46 56.5(5)
C44 C45 C46 C47 -54.7(5)
C45 C46 C47 C48 55.3(5)
C46 C47 C48 C43 -58.5(4)
C44 C43 C48 C47 60.0(4)
P1 C43 C48 C47 -166.9(3)
